data_7159404
loop_
_publ_author_name
'Hsueh, Jen-Chun'
'Szu, Fu-En'
'Yu, Yin-Yin'
'Leung, Man-Kit'

_publ_section_title
;
 <i>ortho</i>-Lithiation driven one-pot synthesis of quinazolines
 <i>via</i> [2 + 2 + 2] cascade annulation of halofluorobenzenes with
 nitriles.
;
_journal_issue 25
_journal_name_full 'Organic &amp; biomolecular chemistry'
_journal_page_first 5297
_journal_page_last 5304
_journal_paper_doi 10.1039/d3ob00741c
_journal_volume 21
_journal_year 2023
_chemical_formula_sum 'C20 H12 Br F N2'
_chemical_formula_weight 379.23
_space_group_crystal_system triclinic
_space_group_IT_number 2
_space_group_name_Hall '-P 1'
_space_group_name_H-M_alt 'P -1'
_atom_sites_solution_hydrogens geom
_audit_creation_method SHELXL-2018/3
_audit_update_record
;
2023-03-13 deposited with the CCDC.	2023-06-12 downloaded from the CCDC.
;
_cell_angle_alpha 93.6965(6)
_cell_angle_beta 93.9425(6)
_cell_angle_gamma 101.9771(6)
_cell_formula_units_Z 4
_cell_length_a 7.3882(2)
_cell_length_b 9.8687(3)
_cell_length_c 21.9346(6)
_cell_measurement_reflns_used 9874
_cell_measurement_temperature 100(2)
_cell_measurement_theta_max 78.60
_cell_measurement_theta_min 4.05
_cell_volume 1555.69(8)
_computing_cell_refinement 'SAINT V8.40B (Bruker AXS LLC, 2019)'
_computing_data_collection 'Bruker APEX4'
_computing_data_reduction 'SAINT V8.40B (Bruker AXS LLC, 2019)'
_computing_molecular_graphics 'Bruker SHELXTL'
_computing_publication_material 'Bruker SHELXTL'
_computing_structure_refinement 'SHELXL-2018/3 (Sheldrick, 2018)'
_computing_structure_solution 'SHELXT 2018/2 (Sheldrick, 2018)'
_diffrn_ambient_temperature 100(2)
_diffrn_measured_fraction_theta_full 0.993
_diffrn_measured_fraction_theta_max 0.955
_diffrn_measurement_device_type 'Bruker AXS D8 VENTURE, PhotonIII_C28'
_diffrn_measurement_method '\w and \f scans'
_diffrn_radiation_type CuK\a
_diffrn_radiation_wavelength 1.54178
_diffrn_reflns_av_R_equivalents 0.0265
_diffrn_reflns_av_unetI/netI 0.0216
_diffrn_reflns_Laue_measured_fraction_full 0.993
_diffrn_reflns_Laue_measured_fraction_max 0.955
_diffrn_reflns_limit_h_max 9
_diffrn_reflns_limit_h_min -9
_diffrn_reflns_limit_k_max 11
_diffrn_reflns_limit_k_min -12
_diffrn_reflns_limit_l_max 27
_diffrn_reflns_limit_l_min -26
_diffrn_reflns_number 23763
_diffrn_reflns_point_group_measured_fraction_full 0.993
_diffrn_reflns_point_group_measured_fraction_max 0.955
_diffrn_reflns_theta_full 67.679
_diffrn_reflns_theta_max 79.111
_diffrn_reflns_theta_min 2.025
_diffrn_source 'I-mu-S microfocus sealed tube'
_exptl_absorpt_coefficient_mu 3.715
_exptl_absorpt_correction_T_max 1.0000
_exptl_absorpt_correction_T_min 0.6943
_exptl_absorpt_correction_type multi-scan
_exptl_absorpt_process_details
; 
SADABS 2016/2: Krause, L., Herbst-Irmer, R., Sheldrick, G. M., Stalke, D. (2015). 
"Comparison of silver and molybdenum microfocus X-ray sources for 
single-crystal structure determination" 
J. Appl. Cryst. 48, 3-10. 
doi:10.1107/S1600576714022985 
;
_exptl_crystal_colour colourless
_exptl_crystal_density_diffrn 1.619
_exptl_crystal_description plate
_exptl_crystal_F_000 760
_exptl_crystal_size_max 0.350
_exptl_crystal_size_mid 0.250
_exptl_crystal_size_min 0.100
_refine_diff_density_max 0.898
_refine_diff_density_min -0.751
_refine_diff_density_rms 0.086
_refine_ls_extinction_method none
_refine_ls_goodness_of_fit_ref 1.046
_refine_ls_hydrogen_treatment constr
_refine_ls_matrix_type full
_refine_ls_number_parameters 433
_refine_ls_number_reflns 6441
_refine_ls_number_restraints 0
_refine_ls_restrained_S_all 1.046
_refine_ls_R_factor_all 0.0283
_refine_ls_R_factor_gt 0.0271
_refine_ls_shift/su_max 0.001
_refine_ls_shift/su_mean 0.000
_refine_ls_structure_factor_coef Fsqd
_refine_ls_weighting_details 'w=1/[\s^2^(Fo^2^)+(0.0424P)^2^+1.5260P] where P=(Fo^2^+2Fc^2^)/3'
_refine_ls_weighting_scheme calc
_refine_ls_wR_factor_gt 0.0751
_refine_ls_wR_factor_ref 0.0758
_reflns_Friedel_coverage 0.000
_reflns_number_gt 6299
_reflns_number_total 6441
_reflns_threshold_expression 'I > 2\s(I)'
_cod_data_source_file d3ob00741c2.cif
_cod_data_source_block ic21654
_cod_depositor_comments
;
The following automatic conversions were performed:

data item '_exptl_absorpt_correction_type' value 'Multi-Scan' was
changed to 'multi-scan' in accordance with the
/home/data/users/saulius/crontab/automatic-downloads/rss-feeds/RSC/lib/dictionaries/cif_core.dic
dictionary named 'cif_core.dic' version 2.4.2 last updated on
2011-04-26.

Automatic conversion script
Id: cif_fix_values 8170 2020-07-09 18:12:32Z antanas 
;
_cod_database_code 7159404
_shelx_shelxl_version_number 2018/3
_shelx_space_group_comment
; 
The symmetry employed for this shelxl refinement is uniquely defined 
by the following loop, which should always be used as a source of 
symmetry information in preference to the above space-group names. 
They are only intended as comments. 
;
_shelx_estimated_absorpt_t_min 0.356
_shelx_estimated_absorpt_t_max 0.708

loop_
_space_group_symop_operation_xyz
'x, y, z'
'-x, -y, -z'

loop_
_atom_site_label
_atom_site_type_symbol
_atom_site_fract_x
_atom_site_fract_y
_atom_site_fract_z
_atom_site_U_iso_or_equiv
_atom_site_adp_type
_atom_site_occupancy
_atom_site_site_symmetry_order
_atom_site_calc_flag
_atom_site_refinement_flags_posn
_atom_site_refinement_flags_adp
_atom_site_refinement_flags_occupancy
_atom_site_disorder_assembly
_atom_site_disorder_group
Br1 Br 0.72378(2) 0.60614(2) -0.11327(2) 0.01592(6) Uani 1 1 d . . . . .
F1 F 0.52266(16) 0.13028(11) 0.04312(5) 0.0191(2) Uani 1 1 d . . . . .
N1 N 0.8421(2) 0.59818(15) 0.02092(7) 0.0120(3) Uani 1 1 d . . . . .
N2 N 0.8590(2) 0.51403(15) 0.12048(7) 0.0126(3) Uani 1 1 d . . . . .
C1 C 0.7351(2) 0.47430(17) -0.00137(8) 0.0113(3) Uani 1 1 d . . . . .
C2 C 0.6631(2) 0.45610(19) -0.06382(8) 0.0137(3) Uani 1 1 d . . . . .
C3 C 0.5520(2) 0.33345(19) -0.08816(8) 0.0158(3) Uani 1 1 d . . . . .
H3 H 0.505869 0.323481 -0.130077 0.019 Uiso 1 1 calc R U . . .
C4 C 0.5059(2) 0.22211(19) -0.05134(8) 0.0163(3) Uani 1 1 d . . . . .
H4 H 0.428164 0.136846 -0.068023 0.020 Uiso 1 1 calc R U . . .
C5 C 0.5742(2) 0.23795(18) 0.00877(8) 0.0142(3) Uani 1 1 d . . . . .
C6 C 0.6915(2) 0.36124(18) 0.03626(8) 0.0117(3) Uani 1 1 d . . . . .
C7 C 0.7646(2) 0.38960(17) 0.09932(8) 0.0119(3) Uani 1 1 d . . . . .
C8 C 0.7434(2) 0.28391(18) 0.14538(8) 0.0128(3) Uani 1 1 d . . . . .
C9 C 0.8021(3) 0.15940(19) 0.13550(9) 0.0162(3) Uani 1 1 d . . . . .
H9 H 0.851949 0.138787 0.098064 0.019 Uiso 1 1 calc R U . . .
C10 C 0.7876(3) 0.0652(2) 0.18046(9) 0.0189(4) Uani 1 1 d . . . . .
H10 H 0.829016 -0.019029 0.173834 0.023 Uiso 1 1 calc R U . . .
C11 C 0.7128(3) 0.0942(2) 0.23501(9) 0.0187(4) Uani 1 1 d . . . . .
H11 H 0.699734 0.028545 0.265083 0.022 Uiso 1 1 calc R U . . .
C12 C 0.6571(3) 0.2193(2) 0.24560(8) 0.0177(4) Uani 1 1 d . . . . .
H12 H 0.607800 0.239838 0.283150 0.021 Uiso 1 1 calc R U . . .
C13 C 0.6737(2) 0.31398(19) 0.20124(8) 0.0148(3) Uani 1 1 d . . . . .
H13 H 0.637500 0.400022 0.208821 0.018 Uiso 1 1 calc R U . . .
C14 C 0.8967(2) 0.61361(18) 0.07986(8) 0.0118(3) Uani 1 1 d . . . . .
C15 C 1.0141(2) 0.74935(18) 0.10413(8) 0.0129(3) Uani 1 1 d . . . . .
C16 C 1.1073(3) 0.76642(19) 0.16273(8) 0.0157(3) Uani 1 1 d . . . . .
H16 H 1.091408 0.691278 0.188219 0.019 Uiso 1 1 calc R U . . .
C17 C 1.2230(3) 0.8928(2) 0.18378(9) 0.0192(4) Uani 1 1 d . . . . .
H17 H 1.285354 0.903760 0.223717 0.023 Uiso 1 1 calc R U . . .
C18 C 1.2483(3) 1.00322(19) 0.14684(9) 0.0191(4) Uani 1 1 d . . . . .
H18 H 1.328557 1.089227 0.161213 0.023 Uiso 1 1 calc R U . . .
C19 C 1.1551(3) 0.98701(19) 0.08862(9) 0.0181(4) Uani 1 1 d . . . . .
H19 H 1.171674 1.062442 0.063298 0.022 Uiso 1 1 calc R U . . .
C20 C 1.0384(2) 0.86154(19) 0.06732(8) 0.0152(3) Uani 1 1 d . . . . .
H20 H 0.974675 0.851610 0.027637 0.018 Uiso 1 1 calc R U . . .
Br2 Br 0.22820(3) -0.24686(2) 0.56200(2) 0.01727(6) Uani 1 1 d . . . . .
F2 F 0.38161(16) 0.03243(11) 0.33067(5) 0.0202(2) Uani 1 1 d . . . . .
N3 N 0.2136(2) 0.04905(15) 0.53854(7) 0.0117(3) Uani 1 1 d . . . . .
N4 N 0.2372(2) 0.25638(15) 0.48622(7) 0.0121(3) Uani 1 1 d . . . . .
C21 C 0.2548(2) -0.01807(17) 0.48721(8) 0.0112(3) Uani 1 1 d . . . . .
C22 C 0.2701(2) -0.15933(18) 0.48880(8) 0.0139(3) Uani 1 1 d . . . . .
C23 C 0.3146(2) -0.23074(18) 0.43849(9) 0.0166(3) Uani 1 1 d . . . . .
H23 H 0.321850 -0.325446 0.440076 0.020 Uiso 1 1 calc R U . . .
C24 C 0.3495(3) -0.16451(19) 0.38453(9) 0.0175(4) Uani 1 1 d . . . . .
H24 H 0.381369 -0.213849 0.349650 0.021 Uiso 1 1 calc R U . . .
C25 C 0.3374(2) -0.02929(18) 0.38243(8) 0.0137(3) Uani 1 1 d . . . . .
C26 C 0.2849(2) 0.04881(18) 0.43206(8) 0.0118(3) Uani 1 1 d . . . . .
C27 C 0.2673(2) 0.19082(18) 0.43434(8) 0.0116(3) Uani 1 1 d . . . . .
C28 C 0.2780(2) 0.27546(18) 0.38046(8) 0.0123(3) Uani 1 1 d . . . . .
C29 C 0.1645(2) 0.23043(19) 0.32634(8) 0.0153(3) Uani 1 1 d . . . . .
H29 H 0.080724 0.142612 0.322966 0.018 Uiso 1 1 calc R U . . .
C30 C 0.1737(3) 0.3136(2) 0.27737(8) 0.0176(4) Uani 1 1 d . . . . .
H30 H 0.094661 0.283450 0.240903 0.021 Uiso 1 1 calc R U . . .
C31 C 0.2987(3) 0.44104(19) 0.28184(8) 0.0160(3) Uani 1 1 d . . . . .
H31 H 0.306450 0.497184 0.248132 0.019 Uiso 1 1 calc R U . . .
C32 C 0.4122(2) 0.48642(18) 0.33545(8) 0.0150(3) Uani 1 1 d . . . . .
H32 H 0.498593 0.572993 0.338194 0.018 Uiso 1 1 calc R U . . .
C33 C 0.3997(2) 0.40525(18) 0.38512(8) 0.0136(3) Uani 1 1 d . . . . .
H33 H 0.473976 0.438115 0.422306 0.016 Uiso 1 1 calc R U . . .
C34 C 0.2109(2) 0.18167(18) 0.53623(8) 0.0112(3) Uani 1 1 d . . . . .
C35 C 0.1708(2) 0.25593(17) 0.59288(8) 0.0122(3) Uani 1 1 d . . . . .
C36 C 0.1740(3) 0.19356(19) 0.64829(8) 0.0156(3) Uani 1 1 d . . . . .
H36 H 0.203107 0.104346 0.649446 0.019 Uiso 1 1 calc R U . . .
C37 C 0.1349(3) 0.2616(2) 0.70166(8) 0.0188(4) Uani 1 1 d . . . . .
H37 H 0.138822 0.219419 0.739315 0.023 Uiso 1 1 calc R U . . .
C38 C 0.0900(3) 0.3915(2) 0.69999(8) 0.0180(4) Uani 1 1 d . . . . .
H38 H 0.062839 0.437866 0.736462 0.022 Uiso 1 1 calc R U . . .
C39 C 0.0850(3) 0.45355(19) 0.64491(8) 0.0163(3) Uani 1 1 d . . . . .
H39 H 0.052963 0.541770 0.643750 0.020 Uiso 1 1 calc R U . . .
C40 C 0.1268(2) 0.38683(18) 0.59149(8) 0.0139(3) Uani 1 1 d . . . . .
H40 H 0.125506 0.430257 0.554097 0.017 Uiso 1 1 calc R U . . .

loop_
_atom_site_aniso_label
_atom_site_aniso_U_11
_atom_site_aniso_U_22
_atom_site_aniso_U_33
_atom_site_aniso_U_23
_atom_site_aniso_U_13
_atom_site_aniso_U_12
Br1 0.01814(10) 0.01901(11) 0.01137(10) 0.00386(7) 0.00274(7) 0.00443(7)
F1 0.0237(6) 0.0118(5) 0.0190(5) 0.0022(4) 0.0021(4) -0.0032(4)
N1 0.0117(7) 0.0126(7) 0.0120(7) 0.0004(5) 0.0029(5) 0.0027(5)
N2 0.0129(7) 0.0117(7) 0.0129(7) 0.0007(5) 0.0023(5) 0.0018(5)
C1 0.0105(7) 0.0122(8) 0.0122(8) -0.0003(6) 0.0032(6) 0.0046(6)
C2 0.0139(8) 0.0156(8) 0.0128(8) 0.0011(6) 0.0040(6) 0.0052(7)
C3 0.0150(8) 0.0202(9) 0.0121(8) -0.0017(6) 0.0009(6) 0.0048(7)
C4 0.0145(8) 0.0152(8) 0.0177(9) -0.0042(7) 0.0014(7) 0.0016(7)
C5 0.0147(8) 0.0124(8) 0.0159(8) 0.0013(6) 0.0047(7) 0.0023(6)
C6 0.0105(7) 0.0124(8) 0.0131(8) -0.0006(6) 0.0033(6) 0.0039(6)
C7 0.0121(8) 0.0110(8) 0.0132(8) 0.0007(6) 0.0034(6) 0.0034(6)
C8 0.0121(8) 0.0121(8) 0.0129(8) 0.0016(6) 0.0001(6) -0.0002(6)
C9 0.0153(8) 0.0151(9) 0.0183(9) 0.0012(7) 0.0029(7) 0.0029(7)
C10 0.0180(9) 0.0134(9) 0.0253(10) 0.0040(7) -0.0003(7) 0.0035(7)
C11 0.0170(9) 0.0180(9) 0.0200(9) 0.0083(7) -0.0013(7) 0.0004(7)
C12 0.0172(9) 0.0207(9) 0.0140(8) 0.0025(7) 0.0008(7) 0.0012(7)
C13 0.0146(8) 0.0140(8) 0.0145(8) 0.0000(6) 0.0002(6) 0.0011(6)
C14 0.0110(8) 0.0124(8) 0.0130(8) 0.0007(6) 0.0037(6) 0.0044(6)
C15 0.0126(8) 0.0127(8) 0.0135(8) -0.0009(6) 0.0035(6) 0.0024(6)
C16 0.0179(8) 0.0152(9) 0.0134(8) 0.0008(6) 0.0034(7) 0.0019(7)
C17 0.0200(9) 0.0199(9) 0.0153(9) -0.0036(7) 0.0011(7) 0.0004(7)
C18 0.0178(9) 0.0131(9) 0.0241(10) -0.0036(7) 0.0026(7) -0.0008(7)
C19 0.0169(9) 0.0132(9) 0.0242(9) 0.0038(7) 0.0049(7) 0.0020(7)
C20 0.0151(8) 0.0152(8) 0.0151(8) 0.0009(6) 0.0021(7) 0.0027(7)
Br2 0.01818(10) 0.01249(10) 0.02232(11) 0.00651(7) 0.00325(7) 0.00390(7)
F2 0.0300(6) 0.0197(5) 0.0127(5) 0.0003(4) 0.0076(4) 0.0075(5)
N3 0.0120(7) 0.0098(7) 0.0128(7) 0.0007(5) 0.0011(5) 0.0014(5)
N4 0.0128(7) 0.0120(7) 0.0111(7) 0.0002(5) 0.0007(5) 0.0021(5)
C21 0.0090(7) 0.0099(8) 0.0138(8) 0.0001(6) 0.0003(6) 0.0005(6)
C22 0.0126(8) 0.0108(8) 0.0177(8) 0.0013(6) 0.0002(6) 0.0017(6)
C23 0.0151(8) 0.0106(8) 0.0236(9) -0.0021(7) 0.0008(7) 0.0030(6)
C24 0.0165(8) 0.0166(9) 0.0190(9) -0.0057(7) 0.0031(7) 0.0040(7)
C25 0.0129(8) 0.0145(8) 0.0131(8) -0.0006(6) 0.0019(6) 0.0016(6)
C26 0.0100(7) 0.0114(8) 0.0133(8) -0.0007(6) 0.0000(6) 0.0014(6)
C27 0.0104(7) 0.0115(8) 0.0127(8) -0.0001(6) 0.0014(6) 0.0020(6)
C28 0.0138(8) 0.0121(8) 0.0123(8) 0.0006(6) 0.0028(6) 0.0054(6)
C29 0.0156(8) 0.0165(9) 0.0132(8) -0.0012(6) 0.0011(7) 0.0026(7)
C30 0.0191(9) 0.0218(9) 0.0121(8) -0.0004(7) 0.0005(7) 0.0057(7)
C31 0.0197(9) 0.0178(9) 0.0128(8) 0.0045(6) 0.0048(7) 0.0072(7)
C32 0.0168(8) 0.0131(8) 0.0163(8) 0.0012(6) 0.0045(7) 0.0047(7)
C33 0.0154(8) 0.0129(8) 0.0128(8) -0.0009(6) 0.0017(6) 0.0045(6)
C34 0.0091(7) 0.0123(8) 0.0117(8) 0.0006(6) -0.0003(6) 0.0017(6)
C35 0.0121(8) 0.0108(8) 0.0126(8) -0.0005(6) 0.0019(6) 0.0001(6)
C36 0.0197(9) 0.0133(8) 0.0144(8) 0.0023(6) 0.0029(7) 0.0045(7)
C37 0.0230(9) 0.0215(9) 0.0119(8) 0.0032(7) 0.0048(7) 0.0032(7)
C38 0.0208(9) 0.0176(9) 0.0145(9) -0.0025(7) 0.0068(7) 0.0011(7)
C39 0.0186(9) 0.0120(8) 0.0178(9) -0.0010(6) 0.0053(7) 0.0015(7)
C40 0.0160(8) 0.0118(8) 0.0135(8) 0.0009(6) 0.0026(6) 0.0015(6)

loop_
_atom_type_symbol
_atom_type_description
_atom_type_scat_dispersion_real
_atom_type_scat_dispersion_imag
_atom_type_scat_source
C C 0.0181 0.0091 'International Tables Vol C Tables 4.2.6.8 and 6.1.1.4'
H H 0.0000 0.0000 'International Tables Vol C Tables 4.2.6.8 and 6.1.1.4'
N N 0.0311 0.0180 'International Tables Vol C Tables 4.2.6.8 and 6.1.1.4'
F F 0.0727 0.0534 'International Tables Vol C Tables 4.2.6.8 and 6.1.1.4'
Br Br -0.6763 1.2805 'International Tables Vol C Tables 4.2.6.8 and 6.1.1.4'

loop_
_geom_angle_atom_site_label_1
_geom_angle_atom_site_label_2
_geom_angle_atom_site_label_3
_geom_angle
_geom_angle_site_symmetry_1
_geom_angle_site_symmetry_3
_geom_angle_publ_flag
C14 N1 C1 117.39(15) . . ?
C7 N2 C14 118.12(15) . . ?
N1 C1 C2 119.26(16) . . ?
N1 C1 C6 121.73(15) . . ?
C2 C1 C6 119.01(15) . . ?
C3 C2 C1 121.37(17) . . ?
C3 C2 Br1 120.09(14) . . ?
C1 C2 Br1 118.54(13) . . ?
C2 C3 C4 120.14(17) . . ?
C5 C4 C3 119.18(17) . . ?
F1 C5 C4 117.49(16) . . ?
F1 C5 C6 119.21(16) . . ?
C4 C5 C6 123.29(17) . . ?
C5 C6 C1 117.00(16) . . ?
C5 C6 C7 127.38(16) . . ?
C1 C6 C7 115.51(15) . . ?
N2 C7 C6 121.24(16) . . ?
N2 C7 C8 114.76(15) . . ?
C6 C7 C8 124.00(15) . . ?
C9 C8 C13 119.28(16) . . ?
C9 C8 C7 121.34(16) . . ?
C13 C8 C7 119.26(15) . . ?
C10 C9 C8 120.04(17) . . ?
C11 C10 C9 120.19(17) . . ?
C10 C11 C12 120.04(17) . . ?
C13 C12 C11 119.84(17) . . ?
C12 C13 C8 120.57(17) . . ?
N1 C14 N2 125.81(16) . . ?
N1 C14 C15 117.28(15) . . ?
N2 C14 C15 116.89(15) . . ?
C16 C15 C20 119.09(16) . . ?
C16 C15 C14 121.00(16) . . ?
C20 C15 C14 119.87(16) . . ?
C17 C16 C15 120.24(17) . . ?
C16 C17 C18 120.44(18) . . ?
C17 C18 C19 119.55(17) . . ?
C20 C19 C18 120.46(18) . . ?
C19 C20 C15 120.22(17) . . ?
C34 N3 C21 116.97(15) . . ?
C27 N4 C34 117.90(15) . . ?
N3 C21 C26 121.94(15) . . ?
N3 C21 C22 118.83(16) . . ?
C26 C21 C22 119.22(15) . . ?
C23 C22 C21 121.00(17) . . ?
C23 C22 Br2 120.27(14) . . ?
C21 C22 Br2 118.73(13) . . ?
C22 C23 C24 120.14(17) . . ?
C25 C24 C23 119.61(16) . . ?
F2 C25 C24 117.59(16) . . ?
F2 C25 C26 119.37(15) . . ?
C24 C25 C26 123.03(17) . . ?
C25 C26 C21 116.90(16) . . ?
C25 C26 C27 127.32(16) . . ?
C21 C26 C27 115.70(15) . . ?
N4 C27 C26 121.06(16) . . ?
N4 C27 C28 114.86(15) . . ?
C26 C27 C28 124.08(15) . . ?
C29 C28 C33 119.42(16) . . ?
C29 C28 C27 121.53(16) . . ?
C33 C28 C27 119.00(15) . . ?
C30 C29 C28 120.25(17) . . ?
C29 C30 C31 119.92(17) . . ?
C32 C31 C30 120.16(17) . . ?
C31 C32 C33 120.05(17) . . ?
C32 C33 C28 120.15(16) . . ?
N3 C34 N4 126.20(16) . . ?
N3 C34 C35 116.95(15) . . ?
N4 C34 C35 116.83(15) . . ?
C40 C35 C36 119.53(16) . . ?
C40 C35 C34 120.78(16) . . ?
C36 C35 C34 119.68(15) . . ?
C37 C36 C35 120.23(17) . . ?
C36 C37 C38 120.04(17) . . ?
C39 C38 C37 119.97(17) . . ?
C38 C39 C40 120.24(17) . . ?
C39 C40 C35 119.97(17) . . ?

loop_
_geom_bond_atom_site_label_1
_geom_bond_atom_site_label_2
_geom_bond_distance
_geom_bond_site_symmetry_2
_geom_bond_publ_flag
Br1 C2 1.8891(18) . ?
F1 C5 1.348(2) . ?
N1 C14 1.317(2) . ?
N1 C1 1.352(2) . ?
N2 C7 1.318(2) . ?
N2 C14 1.368(2) . ?
C1 C2 1.421(2) . ?
C1 C6 1.427(2) . ?
C2 C3 1.367(3) . ?
C3 C4 1.404(3) . ?
C4 C5 1.366(3) . ?
C5 C6 1.411(2) . ?
C6 C7 1.438(2) . ?
C7 C8 1.491(2) . ?
C8 C9 1.395(2) . ?
C8 C13 1.399(2) . ?
C9 C10 1.392(3) . ?
C10 C11 1.390(3) . ?
C11 C12 1.391(3) . ?
C12 C13 1.386(3) . ?
C14 C15 1.481(2) . ?
C15 C16 1.399(2) . ?
C15 C20 1.401(2) . ?
C16 C17 1.388(3) . ?
C17 C18 1.389(3) . ?
C18 C19 1.392(3) . ?
C19 C20 1.386(3) . ?
Br2 C22 1.8857(18) . ?
F2 C25 1.351(2) . ?
N3 C34 1.317(2) . ?
N3 C21 1.354(2) . ?
N4 C27 1.327(2) . ?
N4 C34 1.363(2) . ?
C21 C26 1.424(2) . ?
C21 C22 1.424(2) . ?
C22 C23 1.367(3) . ?
C23 C24 1.402(3) . ?
C24 C25 1.359(3) . ?
C25 C26 1.415(2) . ?
C26 C27 1.432(2) . ?
C27 C28 1.488(2) . ?
C28 C29 1.396(2) . ?
C28 C33 1.397(2) . ?
C29 C30 1.390(3) . ?
C30 C31 1.391(3) . ?
C31 C32 1.388(3) . ?
C32 C33 1.390(2) . ?
C34 C35 1.480(2) . ?
C35 C40 1.398(2) . ?
C35 C36 1.398(2) . ?
C36 C37 1.390(3) . ?
C37 C38 1.391(3) . ?
C38 C39 1.391(3) . ?
C39 C40 1.392(2) . ?
